data_7049075
loop_
_publ_author_name
'Ochi, Rika'
'Noro, Shin-Ichiro'
'Kubo, Kazuya'
'Nakamura, Takayoshi'

_publ_section_title
;
 A Zn(ii) metal-organic framework with dinuclear
 [Zn<sub>2</sub>(N-oxide)<sub>2</sub>] secondary building units.
;
_journal_issue 19
_journal_name_full 'Dalton transactions (Cambridge, England : 2003)'
_journal_page_first 6314
_journal_page_last 6318
_journal_paper_doi 10.1039/c8dt04879g
_journal_volume 48
_journal_year 2019
_chemical_formula_moiety 'C10 H10 N2 O6 Zn'
_chemical_formula_sum 'C10 H10 N2 O6 Zn'
_chemical_formula_weight 319.57
_space_group_crystal_system monoclinic
_space_group_IT_number 14
_space_group_name_Hall '-P 2ybc'
_space_group_name_H-M_alt 'P 1 21/c 1'
_symmetry_space_group_name_Hall '-P 2ybc'
_symmetry_space_group_name_H-M 'P 1 21/c 1'
_atom_sites_solution_hydrogens geom
_audit_creation_date 2019-02-18
_audit_creation_method
;
Olex2 1.2
(compiled 2018.05.29 svn.r3508 for OlexSys, GUI svn.r5506)
;
_audit_update_record
;
2019-02-19 deposited with the CCDC.    2019-02-20 downloaded from the CCDC.
;
_cell_angle_alpha 90
_cell_angle_beta 91.868(2)
_cell_angle_gamma 90
_cell_formula_units_Z 4
_cell_length_a 7.9070(5)
_cell_length_b 15.2244(8)
_cell_length_c 10.2954(7)
_cell_measurement_reflns_used 2814
_cell_measurement_temperature 173.15
_cell_measurement_theta_max 27.432
_cell_measurement_theta_min 3.329
_cell_volume 1238.69(13)
_computing_cell_refinement RAPID-AUTO
_computing_data_collection RAPID-AUTO
_computing_data_reduction RAPID-AUTO
_computing_molecular_graphics 'Olex2 (Dolomanov et al., 2009)'
_computing_publication_material 'Olex2 (Dolomanov et al., 2009)'
_computing_structure_refinement 'ShelXL (Sheldrick, 2015)'
_computing_structure_solution
;
SIR2004 (Burla, et al., 2005)
;
_diffrn_ambient_temperature 173.15
_diffrn_detector 'Rigaku curved IP area detector'
_diffrn_detector_area_resol_mean 10.0
_diffrn_detector_type 'Imaging plate area detector'
_diffrn_measured_fraction_theta_full 0.998
_diffrn_measured_fraction_theta_max 0.994
_diffrn_measurement_device 'three-circle diffractometer'
_diffrn_measurement_device_type 'Rigaku RAPID FR'
_diffrn_measurement_method '\w scans'
_diffrn_radiation_monochromator 'multi-layer mirror optics'
_diffrn_radiation_probe x-ray
_diffrn_radiation_type MoK\a
_diffrn_radiation_wavelength 0.71075
_diffrn_reflns_av_R_equivalents 0.0326
_diffrn_reflns_av_unetI/netI 0.0280
_diffrn_reflns_Laue_measured_fraction_full 0.998
_diffrn_reflns_Laue_measured_fraction_max 0.994
_diffrn_reflns_limit_h_max 10
_diffrn_reflns_limit_h_min -10
_diffrn_reflns_limit_k_max 18
_diffrn_reflns_limit_k_min -19
_diffrn_reflns_limit_l_max 13
_diffrn_reflns_limit_l_min -10
_diffrn_reflns_number 11485
_diffrn_reflns_point_group_measured_fraction_full 0.998
_diffrn_reflns_point_group_measured_fraction_max 0.994
_diffrn_reflns_theta_full 25.242
_diffrn_reflns_theta_max 27.432
_diffrn_reflns_theta_min 3.329
_diffrn_source 'rotating anode X-ray generator'
_diffrn_source_type FR
_exptl_absorpt_coefficient_mu 2.007
_exptl_absorpt_correction_T_max 1.0000
_exptl_absorpt_correction_T_min 0.6884
_exptl_absorpt_correction_type multi-scan
_exptl_absorpt_process_details 'ABSCORE(Higashi  1995)'
_exptl_crystal_colour colourless
_exptl_crystal_colour_primary colourless
_exptl_crystal_density_diffrn 1.714
_exptl_crystal_description plate
_exptl_crystal_F_000 648
_exptl_crystal_size_max 0.2
_exptl_crystal_size_mid 0.1
_exptl_crystal_size_min 0.08
_refine_diff_density_max 0.615
_refine_diff_density_min -0.317
_refine_diff_density_rms 0.112
_refine_ls_extinction_method none
_refine_ls_goodness_of_fit_ref 1.101
_refine_ls_hydrogen_treatment constr
_refine_ls_matrix_type full
_refine_ls_number_parameters 174
_refine_ls_number_reflns 2811
_refine_ls_number_restraints 0
_refine_ls_restrained_S_all 1.101
_refine_ls_R_factor_all 0.0331
_refine_ls_R_factor_gt 0.0259
_refine_ls_shift/su_max 0.001
_refine_ls_shift/su_mean 0.000
_refine_ls_structure_factor_coef Fsqd
_refine_ls_weighting_details 'w=1/[\s^2^(Fo^2^)+(0.0355P)^2^+0.5852P] where P=(Fo^2^+2Fc^2^)/3'
_refine_ls_weighting_scheme calc
_refine_ls_wR_factor_gt 0.0644
_refine_ls_wR_factor_ref 0.0703
_reflns_Friedel_coverage 0.000
_reflns_number_gt 2431
_reflns_number_total 2811
_reflns_threshold_expression 'I > 2\s(I)'
_cod_data_source_file c8dt04879g2.cif
_cod_data_source_block ydkr
_cod_depositor_comments 'Adding full bibliography for 7049075.cif.'
_cod_database_code 7049075
_shelx_shelxl_version_number 2018/3
_shelx_space_group_comment
;
The symmetry employed for this shelxl refinement is uniquely defined
by the following loop, which should always be used as a source of
symmetry information in preference to the above space-group names.
They are only intended as comments.
;
_shelx_estimated_absorpt_t_max 0.856
_shelx_estimated_absorpt_t_min 0.690
_olex2_refinement_description
;
1. Fixed Uiso
 At 1.2 times of:
  All C(H) groups
 At 1.5 times of:
  All C(H,H,H) groups
2.a Aromatic/amide H refined with riding coordinates:
 C1(H1), C5(H5), C10(H10), C3(H3)
2.b Idealised Me refined as rotating group:
 C8(H8A,H8B,H8C), C9(H9A,H9B,H9C)
;
_olex2_submission_special_instructions 'No special instructions were received'

loop_
_space_group_symop_operation_xyz
'x, y, z'
'-x, y+1/2, -z+1/2'
'-x, -y, -z'
'x, -y-1/2, z-1/2'

loop_
_atom_site_label
_atom_site_type_symbol
_atom_site_fract_x
_atom_site_fract_y
_atom_site_fract_z
_atom_site_U_iso_or_equiv
_atom_site_adp_type
_atom_site_occupancy
_atom_site_site_symmetry_order
_atom_site_calc_flag
_atom_site_refinement_flags_posn
Zn1 Zn 0.90025(3) 0.57734(2) 0.59053(2) 0.01404(8) Uani 1 1 d .
O1 O 1.06197(16) 0.55733(8) 0.43381(13) 0.0141(3) Uani 1 1 d .
O2 O 0.67387(17) 0.59659(9) 0.51152(15) 0.0212(3) Uani 1 1 d .
O3 O 0.74345(18) 0.71515(10) 0.39531(18) 0.0306(4) Uani 1 1 d .
C6 C 0.6419(2) 0.66123(12) 0.4358(2) 0.0171(4) Uani 1 1 d .
C2 C 0.4566(2) 0.67074(12) 0.39380(19) 0.0153(4) Uani 1 1 d .
C4 C 0.2290(2) 0.75029(12) 0.28560(19) 0.0155(4) Uani 1 1 d .
O4 O 1.01154(18) 0.68474(9) 0.65713(15) 0.0230(3) Uani 1 1 d .
O6 O 0.8163(2) 0.53597(10) 0.77018(15) 0.0280(3) Uani 1 1 d .
C1 C 0.3406(2) 0.60830(12) 0.43220(18) 0.0149(4) Uani 1 1 d .
H1 H 0.376920 0.559349 0.483088 0.018 Uiso 1 1 calc R
C5 C 0.1178(2) 0.68631(12) 0.32512(19) 0.0147(4) Uani 1 1 d .
H5 H 0.000769 0.690590 0.301999 0.018 Uiso 1 1 calc R
C10 C 0.8145(3) 0.57805(14) 0.8736(2) 0.0259(5) Uani 1 1 d .
H10 H 0.845343 0.638352 0.872793 0.031 Uiso 1 1 calc R
N2 N 0.7714(3) 0.54228(14) 0.98442(19) 0.0304(4) Uani 1 1 d .
C7 C 0.1589(2) 0.82838(12) 0.20995(19) 0.0176(4) Uani 1 1 d .
N1 N 1.17604(18) 0.61765(10) 0.39675(15) 0.0126(3) Uani 1 1 d .
C8 C 0.7225(4) 0.44973(19) 0.9885(3) 0.0441(7) Uani 1 1 d .
H8A H 0.660842 0.434191 0.907595 0.066 Uiso 1 1 calc GR
H8B H 0.649793 0.439788 1.062308 0.066 Uiso 1 1 calc GR
H8C H 0.824179 0.413176 0.998153 0.066 Uiso 1 1 calc GR
C9 C 0.7766(4) 0.5917(2) 1.1070(3) 0.0485(7) Uani 1 1 d .
H9A H 0.813274 0.652075 1.090701 0.073 Uiso 1 1 calc GR
H9B H 0.856403 0.563563 1.168817 0.073 Uiso 1 1 calc GR
H9C H 0.663560 0.592427 1.143301 0.073 Uiso 1 1 calc GR
O5 O 0.2416(2) 0.89653(10) 0.20641(16) 0.0267(3) Uani 1 1 d .
C3 C 0.4011(2) 0.74296(12) 0.31993(19) 0.0163(4) Uani 1 1 d .
H3 H 0.479162 0.786365 0.293473 0.020 Uiso 1 1 calc R

loop_
_atom_site_aniso_label
_atom_site_aniso_U_11
_atom_site_aniso_U_22
_atom_site_aniso_U_33
_atom_site_aniso_U_23
_atom_site_aniso_U_13
_atom_site_aniso_U_12
Zn1 0.01132(12) 0.01298(13) 0.01762(13) -0.00126(8) -0.00252(8) -0.00003(8)
O1 0.0106(6) 0.0105(6) 0.0214(7) 0.0011(5) 0.0022(5) -0.0031(5)
O2 0.0116(6) 0.0194(7) 0.0321(9) 0.0066(6) -0.0052(6) 0.0000(5)
O3 0.0128(7) 0.0264(8) 0.0525(11) 0.0153(7) -0.0008(7) -0.0039(6)
C6 0.0109(8) 0.0156(9) 0.0246(10) -0.0008(7) -0.0018(7) 0.0005(7)
C2 0.0129(9) 0.0146(9) 0.0183(9) 0.0017(7) -0.0007(7) 0.0009(7)
C4 0.0147(9) 0.0156(9) 0.0160(9) 0.0024(7) -0.0004(7) 0.0013(7)
O4 0.0182(7) 0.0213(7) 0.0291(8) -0.0090(6) -0.0039(6) -0.0030(6)
O6 0.0390(9) 0.0242(8) 0.0210(8) -0.0033(6) 0.0050(7) -0.0009(7)
C1 0.0136(9) 0.0149(8) 0.0162(9) 0.0009(7) -0.0010(7) 0.0017(7)
C5 0.0107(8) 0.0158(9) 0.0172(9) 0.0026(7) -0.0027(7) 0.0012(7)
C10 0.0298(11) 0.0227(11) 0.0252(12) -0.0004(8) 0.0005(9) 0.0037(9)
N2 0.0385(11) 0.0330(11) 0.0199(10) -0.0032(8) 0.0009(8) -0.0008(9)
C7 0.0183(9) 0.0169(9) 0.0175(10) 0.0036(7) 0.0013(7) 0.0035(7)
N1 0.0095(7) 0.0123(7) 0.0159(8) 0.0009(6) 0.0015(6) -0.0023(6)
C8 0.0622(19) 0.0418(15) 0.0284(14) 0.0052(11) 0.0028(12) -0.0141(14)
C9 0.0642(19) 0.0580(18) 0.0233(14) -0.0126(12) 0.0032(13) -0.0075(15)
O5 0.0327(8) 0.0191(7) 0.0277(8) 0.0088(6) -0.0067(7) -0.0044(6)
C3 0.0122(8) 0.0159(9) 0.0209(10) 0.0031(7) 0.0004(7) -0.0014(7)

loop_
_atom_type_symbol
_atom_type_description
_atom_type_scat_dispersion_real
_atom_type_scat_dispersion_imag
_atom_type_scat_source
C C 0.0033 0.0016 'International Tables Vol C Tables 4.2.6.8 and 6.1.1.4'
H H 0.0000 0.0000 'International Tables Vol C Tables 4.2.6.8 and 6.1.1.4'
N N 0.0061 0.0033 'International Tables Vol C Tables 4.2.6.8 and 6.1.1.4'
O O 0.0106 0.0060 'International Tables Vol C Tables 4.2.6.8 and 6.1.1.4'
Zn Zn 0.2839 1.4301 'International Tables Vol C Tables 4.2.6.8 and 6.1.1.4'

loop_
_geom_angle_atom_site_label_1
_geom_angle_atom_site_label_2
_geom_angle_atom_site_label_3
_geom_angle
_geom_angle_site_symmetry_1
_geom_angle_site_symmetry_3
O1 Zn1 O1 70.99(6) 3_766 .
O2 Zn1 O1 103.23(6) . 3_766
O2 Zn1 O1 105.74(6) . .
O2 Zn1 O4 114.28(6) . .
O2 Zn1 O6 95.76(6) . .
O4 Zn1 O1 96.37(6) . .
O4 Zn1 O1 142.46(6) . 3_766
O4 Zn1 O6 95.37(6) . .
O6 Zn1 O1 148.51(6) . .
O6 Zn1 O1 81.99(6) . 3_766
Zn1 O1 Zn1 109.01(6) 3_766 .
N1 O1 Zn1 122.94(11) . .
N1 O1 Zn1 122.29(11) . 3_766
C6 O2 Zn1 121.89(13) . .
O2 C6 C2 114.67(16) . .
O3 C6 O2 127.07(18) . .
O3 C6 C2 118.27(17) . .
C1 C2 C6 119.56(17) . .
C1 C2 C3 119.66(17) . .
C3 C2 C6 120.75(17) . .
C5 C4 C7 118.59(16) . .
C5 C4 C3 119.48(17) . .
C3 C4 C7 121.89(17) . .
C7 O4 Zn1 114.01(12) 4_676 .
C10 O6 Zn1 128.15(15) . .
N1 C1 C2 119.47(17) 1_455 .
N1 C5 C4 119.79(16) 1_455 .
O6 C10 N2 122.6(2) . .
C10 N2 C8 119.9(2) . .
C10 N2 C9 122.1(2) . .
C8 N2 C9 118.0(2) . .
O4 C7 C4 113.98(16) 4_475 .
O5 C7 C4 119.47(18) . .
O5 C7 O4 126.52(18) . 4_475
O1 N1 C5 117.46(15) . 1_655
C1 N1 O1 119.96(15) 1_655 .
C1 N1 C5 122.58(16) 1_655 1_655
C2 C3 C4 119.01(17) . .

loop_
_geom_bond_atom_site_label_1
_geom_bond_atom_site_label_2
_geom_bond_distance
_geom_bond_site_symmetry_2
Zn1 O1 2.0881(13) 3_766
Zn1 O1 2.1132(14) .
Zn1 O2 1.9638(14) .
Zn1 O4 1.9694(14) .
Zn1 O6 2.0828(16) .
O1 N1 1.3509(19) .
O2 C6 1.276(2) .
O3 C6 1.231(2) .
C6 C2 1.521(2) .
C2 C1 1.387(3) .
C2 C3 1.399(3) .
C4 C5 1.382(3) .
C4 C7 1.516(3) .
C4 C3 1.400(3) .
O4 C7 1.285(2) 4_676
O6 C10 1.243(3) .
C1 N1 1.348(2) 1_455
C5 N1 1.352(2) 1_455
C10 N2 1.319(3) .
N2 C8 1.462(3) .
N2 C9 1.469(3) .
C7 O5 1.228(2) .

loop_
_geom_torsion_atom_site_label_1
_geom_torsion_atom_site_label_2
_geom_torsion_atom_site_label_3
_geom_torsion_atom_site_label_4
_geom_torsion
_geom_torsion_site_symmetry_1
_geom_torsion_site_symmetry_4
Zn1 O1 N1 C1 101.09(17) . 1_655
Zn1 O1 N1 C1 -49.2(2) 3_766 1_655
Zn1 O1 N1 C5 -78.42(18) . 1_655
Zn1 O1 N1 C5 131.30(14) 3_766 1_655
Zn1 O2 C6 O3 5.1(3) . .
Zn1 O2 C6 C2 -174.52(12) . .
Zn1 O6 C10 N2 -174.05(16) . .
O2 C6 C2 C1 -3.8(3) . .
O2 C6 C2 C3 174.48(18) . .
O3 C6 C2 C1 176.58(19) . .
O3 C6 C2 C3 -5.2(3) . .
C6 C2 C1 N1 178.87(17) . 1_455
C6 C2 C3 C4 -178.63(17) . .
O6 C10 N2 C8 -0.3(4) . .
O6 C10 N2 C9 177.4(2) . .
C1 C2 C3 C4 -0.4(3) . .
C5 C4 C7 O4 -19.5(3) . 4_475
C5 C4 C7 O5 158.95(19) . .
C5 C4 C3 C2 0.0(3) . .
C7 C4 C5 N1 -177.59(17) . 1_455
C7 C4 C3 C2 177.74(18) . .
C3 C2 C1 N1 0.6(3) . 1_455
C3 C4 C5 N1 0.3(3) . 1_455
C3 C4 C7 O4 162.67(19) . 4_475
C3 C4 C7 O5 -18.8(3) . .
